data_4129761
loop_
_publ_author_name
'Fredrickson, Rie T.'
'Guo, Yiming'
'Fredrickson, Daniel C.'

_publ_section_title
;
 Epitaxial Stabilization between Intermetallic and Carbide Domains in the
 Structures of Mn16SiC4 and Mn17Si2C4.
;
_journal_issue 1
_journal_name_full 'Journal of the American Chemical Society'
_journal_page_first 248
_journal_page_last 256
_journal_paper_doi 10.1021/jacs.5b10355
_journal_volume 138
_journal_year 2016
_chemical_formula_moiety 'C4 Mn17 Si2'
_chemical_formula_sum 'C4 Mn17 Si2'
_chemical_formula_weight 1038.2
_chemical_name_common 'Manganese silicon carbide'
_space_group_IT_number 11
_space_group_name_Hall '-P 2yb'
_space_group_name_H-M_alt 'P 1 21/m 1'
_symmetry_cell_setting monoclinic
_symmetry_Int_Tables_number 11
_symmetry_space_group_name_Hall '-P 2yb'
_symmetry_space_group_name_H-M 'P 1 21/m 1'
_cell_angle_alpha 90
_cell_angle_beta 106.247(13)
_cell_angle_gamma 90
_cell_formula_units_Z 2
_cell_length_a 6.4114(9)
_cell_length_b 7.6648(5)
_cell_length_c 10.4946(16)
_cell_measurement_reflns_used 1268
_cell_measurement_temperature 293
_cell_measurement_theta_max 28.7254
_cell_measurement_theta_min 3.3047
_cell_volume 495.13(11)
_diffrn_ambient_temperature 293
_diffrn_detector 'Xcalibur, Eos'
_diffrn_detector_area_resol_mean 16.1500
_diffrn_measured_fraction_theta_full 0.98
_diffrn_measured_fraction_theta_max 0.9
_diffrn_measurement_device 'four-cycle diffractometer'
_diffrn_measurement_device_type 'Oxford Diffraction Xcalibur'
_diffrn_measurement_method '\w scans'
_diffrn_measurement_specimen_support Fiber
_diffrn_radiation_monochromator graphite
_diffrn_radiation_probe x-ray
_diffrn_radiation_source 'X-ray tube'
_diffrn_radiation_type 'Mo K\a'
_diffrn_radiation_wavelength 0.71073
_diffrn_reflns_av_R_equivalents 0.051
_diffrn_reflns_av_unetI/netI 0.049
_diffrn_reflns_limit_h_max 8
_diffrn_reflns_limit_h_min -8
_diffrn_reflns_limit_k_max 10
_diffrn_reflns_limit_k_min -10
_diffrn_reflns_limit_l_max 13
_diffrn_reflns_limit_l_min -13
_diffrn_reflns_number 4268
_diffrn_reflns_theta_full 27.62
_diffrn_reflns_theta_max 28.79
_diffrn_reflns_theta_min 3.31
_diffrn_source 'Enhance (Mo) X-ray Source'
_diffrn_source_current 45
_diffrn_source_power 2.5
_diffrn_source_voltage 50
_exptl_absorpt_coefficient_mu 21.007
_exptl_absorpt_correction_T_max 1.00000
_exptl_absorpt_correction_T_min 0.33809
_exptl_absorpt_correction_type multi-scan
_exptl_absorpt_process_details
;
CrysAlisPro, Agilent Technologies,
Version 1.171.35.15 (release 03-08-2011 CrysAlis171 .NET)
(compiled Aug  3 2011,13:03:54)
Empirical absorption correction using spherical harmonics,
 implemented in SCALE3 ABSPACK scaling algorithm.
;
_exptl_crystal_colour 'metallic black'
_exptl_crystal_density_diffrn 6.9612
_exptl_crystal_description Plate
_exptl_crystal_F_000 954
_exptl_crystal_size_max 0.113
_exptl_crystal_size_mid 0.070
_exptl_crystal_size_min 0.016
_refine_diff_density_max 1.17
_refine_diff_density_min -1.24
_refine_ls_extinction_method none
_refine_ls_goodness_of_fit_gt 1.19
_refine_ls_goodness_of_fit_ref 1.16
_refine_ls_number_constraints 0
_refine_ls_number_parameters 118
_refine_ls_number_reflns 1250
_refine_ls_number_restraints 0
_refine_ls_R_factor_all 0.0505
_refine_ls_R_factor_gt 0.0329
_refine_ls_shift/su_max 0.0419
_refine_ls_shift/su_mean 0.0070
_refine_ls_structure_factor_coef F
_refine_ls_weighting_details w=1/(\s^2^(F)+0.0001F^2^)
_refine_ls_weighting_scheme sigma
_refine_ls_wR_factor_gt 0.0338
_refine_ls_wR_factor_ref 0.0383
_reflns_number_gt 950
_reflns_number_total 1250
_reflns_threshold_expression I>3\s(I)
_cod_data_source_file ja5b10355_si_003.cif
_cod_data_source_block I
_cod_depositor_comments
;
The following automatic conversions were performed:

data item '_diffrn_radiation_probe' value 'X-ray' was changed to
'x-ray' in accordance with the
/home/saulius/struct/COD-crude-data/automatic-downloads/DataCite-retrospective/ACS/depositions/lib/dictionaries/cif_core.dic
dictionary named 'cif_core.dic' version 2.4.2 last updated on
2011-04-26.

Automatic conversion script
Id: cif_fix_values 6909 2019-04-08 15:41:33Z antanas 
;
_cod_database_code 4129761

loop_
_space_group_symop_id
_space_group_symop_operation_xyz
1 x,y,z
2 -x,y+1/2,-z
3 -x,-y,-z
4 x,-y+1/2,z

loop_
_atom_site_label
_atom_site_type_symbol
_atom_site_fract_x
_atom_site_fract_y
_atom_site_fract_z
_atom_site_adp_type
_atom_site_U_iso_or_equiv
_atom_site_symmetry_multiplicity
_atom_site_occupancy
_atom_site_calc_flag
Mn1 Mn 0.7288(2) 0.25 0.27717(14) Uani 0.0039(4) 2 1 d
Mn2 Mn 0.50432(15) 0.08920(12) 0.40516(10) Uani 0.0041(3) 4 1 d
Mn3 Mn 0.81647(16) 0.55463(12) 0.01027(11) Uani 0.0051(3) 4 1 d
Mn4 Mn 0.9552(2) 0.25 0.12787(15) Uani 0.0044(5) 2 1 d
Mn5 Mn 0.15300(16) -0.02056(12) 0.24946(10) Uani 0.0051(3) 4 1 d
Mn6 Mn 0.87034(16) 0.52237(12) 0.38886(10) Uani 0.0047(3) 4 1 d
Mn7 Mn 0.8394(2) 0.25 0.54660(15) Uani 0.0055(5) 2 1 d
Mn8 Mn 1.1352(2) 0.25 0.40676(15) Uani 0.0053(5) 2 1 d
Mn9 Mn 0.52085(16) 0.53690(13) 0.17361(11) Uani 0.0060(3) 4 1 d
Mn10 Mn 0.5435(2) 0.25 0.02501(15) Uani 0.0069(5) 2 1 d
Mn11 Mn 0.8425(2) 0.75 0.21213(15) Uani 0.0059(5) 2 1 d
Mn12 Mn 0.5201(2) 0.75 0.36518(16) Uani 0.0081(5) 2 1 d
Si1 Si 0.1876(4) -0.25 0.1068(3) Uani 0.0031(8) 2 1 d
Si2 Si 1.3341(4) 0.25 0.1964(3) Uani 0.0046(8) 2 1 d
C1 C 0.7663(11) 0.5025(8) 0.5511(7) Uani 0.008(2) 4 1 d
C2 C 0.8309(10) 0.0350(8) 0.1926(7) Uani 0.006(2) 4 1 d

loop_
_atom_site_aniso_label
_atom_site_aniso_type_symbol
_atom_site_aniso_U_11
_atom_site_aniso_U_22
_atom_site_aniso_U_33
_atom_site_aniso_U_12
_atom_site_aniso_U_13
_atom_site_aniso_U_23
Mn1 Mn 0.0028(7) 0.0046(6) 0.0041(7) 0 0.0007(5) 0
Mn2 Mn 0.0030(5) 0.0043(5) 0.0051(5) -0.0004(4) 0.0011(4) 0.0010(4)
Mn3 Mn 0.0044(5) 0.0066(5) 0.0041(5) 0.0006(4) 0.0007(4) 0.0007(4)
Mn4 Mn 0.0028(7) 0.0053(7) 0.0048(8) 0 0.0007(5) 0
Mn5 Mn 0.0033(5) 0.0059(5) 0.0057(6) -0.0008(4) 0.0008(4) -0.0011(4)
Mn6 Mn 0.0039(5) 0.0064(5) 0.0037(5) -0.0015(4) 0.0010(4) -0.0005(4)
Mn7 Mn 0.0030(8) 0.0035(6) 0.0089(8) 0 -0.0004(6) 0
Mn8 Mn 0.0040(7) 0.0045(7) 0.0079(8) 0 0.0025(6) 0
Mn9 Mn 0.0036(5) 0.0079(5) 0.0062(6) 0.0006(4) 0.0009(4) 0.0007(4)
Mn10 Mn 0.0045(8) 0.0101(7) 0.0061(8) 0 0.0014(6) 0
Mn11 Mn 0.0050(8) 0.0045(6) 0.0083(8) 0 0.0022(6) 0
Mn12 Mn 0.0097(8) 0.0062(7) 0.0093(8) 0 0.0040(6) 0
Si1 Si 0.0043(13) 0.0022(11) 0.0029(13) 0 0.0011(10) 0
Si2 Si 0.0011(13) 0.0068(12) 0.0058(14) 0 0.0007(10) 0
C1 C 0.004(3) 0.006(3) 0.016(4) 0.003(3) 0.003(3) 0.002(3)
C2 C 0.005(3) 0.006(3) 0.006(4) -0.002(3) 0.000(3) 0.000(3)

loop_
_atom_type_symbol
_atom_type_scat_dispersion_real
_atom_type_scat_dispersion_imag
_atom_type_scat_source
C 0.0033 0.0016 'International Tables Vol C tables 4.2.6.8 and 6.1.1.1'
Mn 0.3368 0.7283 'International Tables Vol C tables 4.2.6.8 and 6.1.1.1'
Si 0.0817 0.0704 'International Tables Vol C tables 4.2.6.8 and 6.1.1.1'

loop_
_geom_angle_atom_site_label_1
_geom_angle_atom_site_label_2
_geom_angle_atom_site_label_3
_geom_angle_site_symmetry_1
_geom_angle_site_symmetry_3
_geom_angle
Mn2 Mn1 Mn2 . 4_555 57.93(5)
Mn2 Mn1 Mn4 . . 150.88(3)
Mn2 Mn1 Mn6 . . 110.48(7)
Mn2 Mn1 Mn6 . 4_555 61.42(4)
Mn2 Mn1 Mn7 . . 58.13(5)
Mn2 Mn1 Mn8 . . 111.02(6)
Mn2 Mn1 Mn9 . . 108.98(6)
Mn2 Mn1 Mn9 . 4_555 61.27(4)
Mn2 Mn1 Mn10 . . 112.04(6)
Mn2 Mn1 Si2 . 1_455 59.82(7)
Mn2 Mn1 C2 . . 97.7(2)
Mn2 Mn1 C2 . 4_555 155.3(2)
Mn2 Mn1 Mn4 4_555 . 150.88(3)
Mn2 Mn1 Mn6 4_555 . 61.42(4)
Mn2 Mn1 Mn6 4_555 4_555 110.48(7)
Mn2 Mn1 Mn7 4_555 . 58.13(5)
Mn2 Mn1 Mn8 4_555 . 111.02(6)
Mn2 Mn1 Mn9 4_555 . 61.27(4)
Mn2 Mn1 Mn9 4_555 4_555 108.98(6)
Mn2 Mn1 Mn10 4_555 . 112.04(6)
Mn2 Mn1 Si2 4_555 1_455 59.82(7)
Mn2 Mn1 C2 4_555 . 155.3(2)
Mn2 Mn1 C2 4_555 4_555 97.7(2)
Mn4 Mn1 Mn6 . . 95.82(5)
Mn4 Mn1 Mn6 . 4_555 95.82(5)
Mn4 Mn1 Mn7 . . 130.25(7)
Mn4 Mn1 Mn8 . . 68.93(6)
Mn4 Mn1 Mn9 . . 93.37(5)
Mn4 Mn1 Mn9 . 4_555 93.37(5)
Mn4 Mn1 Mn10 . . 61.48(6)
Mn4 Mn1 Si2 . 1_455 121.95(10)
Mn4 Mn1 C2 . . 53.2(2)
Mn4 Mn1 C2 . 4_555 53.2(2)
Mn6 Mn1 Mn6 . 4_555 117.54(6)
Mn6 Mn1 Mn7 . . 63.03(4)
Mn6 Mn1 Mn8 . . 64.02(4)
Mn6 Mn1 Mn9 . . 64.08(3)
Mn6 Mn1 Mn9 . 4_555 170.39(8)
Mn6 Mn1 Mn10 . . 119.68(4)
Mn6 Mn1 Si2 . 1_455 112.20(5)
Mn6 Mn1 C2 . . 140.31(19)
Mn6 Mn1 C2 . 4_555 53.38(19)
Mn6 Mn1 Mn7 4_555 . 63.03(4)
Mn6 Mn1 Mn8 4_555 . 64.02(4)
Mn6 Mn1 Mn9 4_555 . 170.39(8)
Mn6 Mn1 Mn9 4_555 4_555 64.08(3)
Mn6 Mn1 Mn10 4_555 . 119.68(4)
Mn6 Mn1 Si2 4_555 1_455 112.20(5)
Mn6 Mn1 C2 4_555 . 53.38(19)
Mn6 Mn1 C2 4_555 4_555 140.31(19)
Mn7 Mn1 Mn8 . . 61.32(6)
Mn7 Mn1 Mn9 . . 112.51(5)
Mn7 Mn1 Mn9 . 4_555 112.51(5)
Mn7 Mn1 Mn10 . . 168.28(8)
Mn7 Mn1 Si2 . 1_455 107.81(10)
Mn7 Mn1 C2 . . 115.21(18)
Mn7 Mn1 C2 . 4_555 115.21(18)
Mn8 Mn1 Mn9 . . 122.39(3)
Mn8 Mn1 Mn9 . 4_555 122.39(3)
Mn8 Mn1 Mn10 . . 130.40(9)
Mn8 Mn1 Si2 . 1_455 169.13(11)
Mn8 Mn1 C2 . . 80.31(17)
Mn8 Mn1 C2 . 4_555 80.31(17)
Mn9 Mn1 Mn9 . 4_555 112.63(5)
Mn9 Mn1 Mn10 . . 62.84(4)
Mn9 Mn1 Si2 . 1_455 60.06(4)
Mn9 Mn1 C2 . . 132.2(2)
Mn9 Mn1 C2 . 4_555 48.91(18)
Mn9 Mn1 Mn10 4_555 . 62.84(4)
Mn9 Mn1 Si2 4_555 1_455 60.06(4)
Mn9 Mn1 C2 4_555 . 48.91(18)
Mn9 Mn1 C2 4_555 4_555 132.2(2)
Mn10 Mn1 Si2 . 1_455 60.47(8)
Mn10 Mn1 C2 . . 70.69(18)
Mn10 Mn1 C2 . 4_555 70.69(18)
Si2 Mn1 C2 1_455 . 105.92(18)
Si2 Mn1 C2 1_455 4_555 105.92(18)
C2 Mn1 C2 . 4_555 106.0(3)
Mn1 Mn2 Mn2 . 3_656 148.36(5)
Mn1 Mn2 Mn2 . 4_555 61.03(4)
Mn1 Mn2 Mn5 . . 110.69(6)
Mn1 Mn2 Mn6 . 4_555 57.29(4)
Mn1 Mn2 Mn7 . . 64.28(5)
Mn1 Mn2 Mn8 . 1_455 114.37(5)
Mn1 Mn2 Mn9 . 4_555 61.19(4)
Mn1 Mn2 Mn12 . 1_545 109.91(6)
Mn1 Mn2 Mn12 . 2_646 115.14(5)
Mn1 Mn2 Si2 . 1_455 57.87(7)
Mn1 Mn2 C1 . 2_646 157.63(19)
Mn1 Mn2 C1 . 4_555 95.4(2)
Mn2 Mn2 Mn2 3_656 4_555 124.27(6)
Mn2 Mn2 Mn5 3_656 . 97.00(5)
Mn2 Mn2 Mn6 3_656 4_555 95.66(5)
Mn2 Mn2 Mn7 3_656 . 90.21(5)
Mn2 Mn2 Mn8 3_656 1_455 91.79(5)
Mn2 Mn2 Mn9 3_656 4_555 124.29(5)
Mn2 Mn2 Mn12 3_656 1_545 65.57(5)
Mn2 Mn2 Mn12 3_656 2_646 60.92(4)
Mn2 Mn2 Si2 3_656 1_455 153.78(8)
Mn2 Mn2 C1 3_656 2_646 54.01(19)
Mn2 Mn2 C1 3_656 4_555 53.0(2)
Mn2 Mn2 Mn5 4_555 . 109.44(4)
Mn2 Mn2 Mn6 4_555 4_555 109.61(5)
Mn2 Mn2 Mn7 4_555 . 61.22(3)
Mn2 Mn2 Mn8 4_555 1_455 62.54(4)
Mn2 Mn2 Mn9 4_555 4_555 111.44(5)
Mn2 Mn2 Mn12 4_555 1_545 170.00(7)
Mn2 Mn2 Mn12 4_555 2_646 63.38(4)
Mn2 Mn2 Si2 4_555 1_455 60.26(4)
Mn2 Mn2 C1 4_555 2_646 109.13(19)
Mn2 Mn2 C1 4_555 4_555 110.01(18)
Mn5 Mn2 Mn6 . 4_555 121.04(5)
Mn5 Mn2 Mn7 . . 170.53(5)
Mn5 Mn2 Mn8 . 1_455 61.78(4)
Mn5 Mn2 Mn9 . 4_555 62.74(4)
Mn5 Mn2 Mn12 . 1_545 68.68(4)
Mn5 Mn2 Mn12 . 2_646 117.17(6)
Mn5 Mn2 Si2 . 1_455 60.20(5)
Mn5 Mn2 C1 . 2_646 51.2(2)
Mn5 Mn2 C1 . 4_555 139.69(18)
Mn6 Mn2 Mn7 4_555 . 63.97(4)
Mn6 Mn2 Mn8 4_555 1_455 171.51(5)
Mn6 Mn2 Mn9 4_555 4_555 62.69(4)
Mn6 Mn2 Mn12 4_555 1_545 65.28(5)
Mn6 Mn2 Mn12 4_555 2_646 119.25(5)
Mn6 Mn2 Si2 4_555 1_455 107.03(8)
Mn6 Mn2 C1 4_555 2_646 140.18(18)
Mn6 Mn2 C1 4_555 4_555 50.1(2)
Mn7 Mn2 Mn8 . 1_455 112.05(5)
Mn7 Mn2 Mn9 . 4_555 117.76(6)
Mn7 Mn2 Mn12 . 1_545 120.20(5)
Mn7 Mn2 Mn12 . 2_646 61.34(5)
Mn7 Mn2 Si2 . 1_455 111.27(6)
Mn7 Mn2 C1 . 2_646 131.2(2)
Mn7 Mn2 C1 . 4_555 49.77(18)
Mn8 Mn2 Mn9 1_455 4_555 115.94(5)
Mn8 Mn2 Mn12 1_455 1_545 121.90(5)
Mn8 Mn2 Mn12 1_455 2_646 61.33(5)
Mn8 Mn2 Si2 1_455 1_455 66.76(8)
Mn8 Mn2 C1 1_455 2_646 48.25(18)
Mn8 Mn2 C1 1_455 4_555 133.9(2)
Mn9 Mn2 Mn12 4_555 1_545 58.73(5)
Mn9 Mn2 Mn12 4_555 2_646 174.71(5)
Mn9 Mn2 Si2 4_555 1_455 59.45(6)
Mn9 Mn2 C1 4_555 2_646 110.2(2)
Mn9 Mn2 C1 4_555 4_555 109.0(2)
Mn12 Mn2 Mn12 1_545 2_646 126.49(6)
Mn12 Mn2 Si2 1_545 1_455 112.05(6)
Mn12 Mn2 C1 1_545 2_646 77.67(19)
Mn12 Mn2 C1 1_545 4_555 73.84(18)
Mn12 Mn2 Si2 2_646 1_455 115.58(6)
Mn12 Mn2 C1 2_646 2_646 71.7(2)
Mn12 Mn2 C1 2_646 4_555 74.7(2)
Si2 Mn2 C1 1_455 2_646 99.8(2)
Si2 Mn2 C1 1_455 4_555 153.2(2)
C1 Mn2 C1 2_646 4_555 107.0(3)
Mn3 Mn3 Mn4 3_765 . 63.82(5)
Mn3 Mn3 Mn4 3_765 2_755 60.04(4)
Mn3 Mn3 Mn5 3_765 2_655 62.77(4)
Mn3 Mn3 Mn5 3_765 4_655 63.51(4)
Mn3 Mn3 Mn9 3_765 3_665 116.67(6)
Mn3 Mn3 Mn10 3_765 2_655 160.63(6)
Mn3 Mn3 Mn11 3_765 . 114.31(5)
Mn3 Mn3 Si1 3_765 2_655 63.96(7)
Mn3 Mn3 Si2 3_765 2_755 104.74(8)
Mn3 Mn3 C2 3_765 4_555 99.76(19)
Mn4 Mn3 Mn4 . 2_755 123.86(6)
Mn4 Mn3 Mn5 . 2_655 99.33(5)
Mn4 Mn3 Mn5 . 4_655 55.73(4)
Mn4 Mn3 Mn9 . 3_665 102.14(5)
Mn4 Mn3 Mn10 . 2_655 135.38(6)
Mn4 Mn3 Mn11 . . 101.10(5)
Mn4 Mn3 Si1 . 2_655 53.14(6)
Mn4 Mn3 Si2 . 2_755 152.78(7)
Mn4 Mn3 C2 . 4_555 48.84(19)
Mn4 Mn3 Mn5 2_755 2_655 54.57(4)
Mn4 Mn3 Mn5 2_755 4_655 97.52(5)
Mn4 Mn3 Mn9 2_755 3_665 102.25(5)
Mn4 Mn3 Mn10 2_755 2_655 100.71(5)
Mn4 Mn3 Mn11 2_755 . 101.25(5)
Mn4 Mn3 Si1 2_755 2_655 99.95(8)
Mn4 Mn3 Si2 2_755 2_755 51.46(7)
Mn4 Mn3 C2 2_755 4_555 142.40(18)
Mn5 Mn3 Mn5 2_655 4_655 126.28(5)
Mn5 Mn3 Mn9 2_655 3_665 59.51(4)
Mn5 Mn3 Mn10 2_655 2_655 105.51(5)
Mn5 Mn3 Mn11 2_655 . 154.77(5)
Mn5 Mn3 Si1 2_655 2_655 50.83(6)
Mn5 Mn3 Si2 2_655 2_755 54.85(6)
Mn5 Mn3 C2 2_655 4_555 147.69(19)
Mn5 Mn3 Mn9 4_655 3_665 156.57(5)
Mn5 Mn3 Mn10 4_655 2_655 125.89(6)
Mn5 Mn3 Mn11 4_655 . 57.50(4)
Mn5 Mn3 Si1 4_655 2_655 103.75(6)
Mn5 Mn3 Si2 4_655 2_755 144.10(6)
Mn5 Mn3 C2 4_655 4_555 45.81(18)
Mn9 Mn3 Mn10 3_665 2_655 62.44(4)
Mn9 Mn3 Mn11 3_665 . 129.00(6)
Mn9 Mn3 Si1 3_665 2_655 60.64(6)
Mn9 Mn3 Si2 3_665 2_755 59.27(5)
Mn9 Mn3 C2 3_665 4_555 115.34(18)
Mn10 Mn3 Mn11 2_655 . 69.09(5)
Mn10 Mn3 Si1 2_655 2_655 122.22(7)
Mn10 Mn3 Si2 2_655 2_755 57.19(7)
Mn10 Mn3 C2 2_655 4_555 97.5(2)
Mn11 Mn3 Si1 . 2_655 153.32(7)
Mn11 Mn3 Si2 . 2_755 106.11(6)
Mn11 Mn3 C2 . 4_555 55.77(18)
Si1 Mn3 Si2 2_655 2_755 99.74(7)
Si1 Mn3 C2 2_655 4_555 97.63(19)
Si2 Mn3 C2 2_755 4_555 154.4(2)
Mn1 Mn4 Mn3 . . 96.70(5)
Mn1 Mn4 Mn3 . 2_745 147.23(3)
Mn1 Mn4 Mn3 . 3_765 147.23(3)
Mn1 Mn4 Mn3 . 4_555 96.70(5)
Mn1 Mn4 Mn5 . 1_655 88.88(5)
Mn1 Mn4 Mn5 . 4_655 88.88(5)
Mn1 Mn4 Mn8 . . 58.28(6)
Mn1 Mn4 Mn10 . . 62.43(6)
Mn1 Mn4 Si1 . 2_655 123.04(9)
Mn1 Mn4 Si2 . . 124.26(10)
Mn1 Mn4 C2 . . 54.5(2)
Mn1 Mn4 C2 . 4_555 54.5(2)
Mn3 Mn4 Mn3 . 2_745 112.75(6)
Mn3 Mn4 Mn3 . 3_765 56.14(4)
Mn3 Mn4 Mn3 . 4_555 121.64(6)
Mn3 Mn4 Mn5 . 1_655 170.36(6)
Mn3 Mn4 Mn5 . 4_655 65.14(3)
Mn3 Mn4 Mn8 . . 117.65(4)
Mn3 Mn4 Mn10 . . 68.55(4)
Mn3 Mn4 Si1 . 2_655 62.58(4)
Mn3 Mn4 Si2 . . 109.00(5)
Mn3 Mn4 C2 . . 138.83(19)
Mn3 Mn4 C2 . 4_555 48.3(2)
Mn3 Mn4 Mn3 2_745 3_765 65.44(5)
Mn3 Mn4 Mn3 2_745 4_555 56.14(4)
Mn3 Mn4 Mn5 2_745 1_655 64.21(4)
Mn3 Mn4 Mn5 2_745 4_655 115.82(6)
Mn3 Mn4 Mn8 2_745 . 114.77(5)
Mn3 Mn4 Mn10 2_745 . 114.41(6)
Mn3 Mn4 Si1 2_745 2_655 64.17(7)
Mn3 Mn4 Si2 2_745 . 60.28(7)
Mn3 Mn4 C2 2_745 . 92.9(2)
Mn3 Mn4 C2 2_745 4_555 158.3(2)
Mn3 Mn4 Mn3 3_765 4_555 112.75(6)
Mn3 Mn4 Mn5 3_765 1_655 115.82(6)
Mn3 Mn4 Mn5 3_765 4_655 64.21(4)
Mn3 Mn4 Mn8 3_765 . 114.77(5)
Mn3 Mn4 Mn10 3_765 . 114.41(6)
Mn3 Mn4 Si1 3_765 2_655 64.17(7)
Mn3 Mn4 Si2 3_765 . 60.28(7)
Mn3 Mn4 C2 3_765 . 158.3(2)
Mn3 Mn4 C2 3_765 4_555 92.9(2)
Mn3 Mn4 Mn5 4_555 1_655 65.14(3)
Mn3 Mn4 Mn5 4_555 4_655 170.36(6)
Mn3 Mn4 Mn8 4_555 . 117.65(4)
Mn3 Mn4 Mn10 4_555 . 68.55(4)
Mn3 Mn4 Si1 4_555 2_655 62.58(4)
Mn3 Mn4 Si2 4_555 . 109.00(5)
Mn3 Mn4 C2 4_555 . 48.3(2)
Mn3 Mn4 C2 4_555 4_555 138.83(19)
Mn5 Mn4 Mn5 1_655 4_655 107.28(5)
Mn5 Mn4 Mn8 1_655 . 59.05(4)
Mn5 Mn4 Mn10 1_655 . 121.08(4)
Mn5 Mn4 Si1 1_655 2_655 120.49(5)
Mn5 Mn4 Si2 1_655 . 61.39(5)
Mn5 Mn4 C2 1_655 . 50.58(18)
Mn5 Mn4 C2 1_655 4_555 132.3(2)
Mn5 Mn4 Mn8 4_655 . 59.05(4)
Mn5 Mn4 Mn10 4_655 . 121.08(4)
Mn5 Mn4 Si1 4_655 2_655 120.49(5)
Mn5 Mn4 Si2 4_655 . 61.39(5)
Mn5 Mn4 C2 4_655 . 132.3(2)
Mn5 Mn4 C2 4_655 4_555 50.58(18)
Mn8 Mn4 Mn10 . . 120.70(8)
Mn8 Mn4 Si1 . 2_655 178.68(10)
Mn8 Mn4 Si2 . . 65.98(9)
Mn8 Mn4 C2 . . 74.83(19)
Mn8 Mn4 C2 . 4_555 74.83(19)
Mn10 Mn4 Si1 . 2_655 60.61(8)
Mn10 Mn4 Si2 . . 173.31(11)
Mn10 Mn4 C2 . . 71.67(17)
Mn10 Mn4 C2 . 4_555 71.67(17)
Si1 Mn4 Si2 2_655 . 112.70(12)
Si1 Mn4 C2 2_655 . 105.88(19)
Si1 Mn4 C2 2_655 4_555 105.88(19)
Si2 Mn4 C2 . . 111.68(18)
Si2 Mn4 C2 . 4_555 111.68(18)
C2 Mn4 C2 . 4_555 108.7(3)
Mn2 Mn5 Mn3 . 2_645 105.31(5)
Mn2 Mn5 Mn3 . 4_455 157.69(6)
Mn2 Mn5 Mn4 . 1_455 106.17(5)
Mn2 Mn5 Mn6 . 4_455 105.69(5)
Mn2 Mn5 Mn7 . 2_646 83.78(5)
Mn2 Mn5 Mn8 . 1_455 61.77(4)
Mn2 Mn5 Mn9 . 4_555 60.74(4)
Mn2 Mn5 Mn11 . 1_445 145.88(6)
Mn2 Mn5 Si1 . . 115.66(8)
Mn2 Mn5 Si2 . 1_455 59.03(6)
Mn2 Mn5 C1 . 2_646 51.5(2)
Mn2 Mn5 C2 . 1_455 140.36(19)
Mn3 Mn5 Mn3 2_645 4_455 53.72(4)
Mn3 Mn5 Mn4 2_645 1_455 61.22(5)
Mn3 Mn5 Mn6 2_645 4_455 140.99(5)
Mn3 Mn5 Mn7 2_645 2_646 151.74(5)
Mn3 Mn5 Mn8 2_645 1_455 117.43(5)
Mn3 Mn5 Mn9 2_645 4_555 54.98(4)
Mn3 Mn5 Mn11 2_645 1_445 104.32(5)
Mn3 Mn5 Si1 2_645 . 59.96(6)
Mn3 Mn5 Si2 2_645 1_455 57.39(7)
Mn3 Mn5 C1 2_645 2_646 155.4(2)
Mn3 Mn5 C2 2_645 1_455 90.7(2)
Mn3 Mn5 Mn4 4_455 1_455 59.12(4)
Mn3 Mn5 Mn6 4_455 4_455 91.14(5)
Mn3 Mn5 Mn7 4_455 2_646 118.23(5)
Mn3 Mn5 Mn8 4_455 1_455 117.78(5)
Mn3 Mn5 Mn9 4_455 4_555 104.30(5)
Mn3 Mn5 Mn11 4_455 1_445 56.11(4)
Mn3 Mn5 Si1 4_455 . 63.37(6)
Mn3 Mn5 Si2 4_455 1_455 99.47(7)
Mn3 Mn5 C1 4_455 2_646 147.1(2)
Mn3 Mn5 C2 4_455 1_455 45.3(2)
Mn4 Mn5 Mn6 1_455 4_455 87.67(5)
Mn4 Mn5 Mn7 1_455 2_646 142.82(7)
Mn4 Mn5 Mn8 1_455 1_455 65.23(5)
Mn4 Mn5 Mn9 1_455 4_555 103.97(6)
Mn4 Mn5 Mn11 1_455 1_445 102.69(5)
Mn4 Mn5 Si1 1_455 . 113.98(7)
Mn4 Mn5 Si2 1_455 1_455 54.54(6)
Mn4 Mn5 C1 1_455 2_646 113.02(19)
Mn4 Mn5 C2 1_455 1_455 50.61(19)
Mn6 Mn5 Mn7 4_455 2_646 55.27(4)
Mn6 Mn5 Mn8 4_455 1_455 60.33(5)
Mn6 Mn5 Mn9 4_455 4_555 163.92(5)
Mn6 Mn5 Mn11 4_455 1_445 57.50(5)
Mn6 Mn5 Si1 4_455 . 123.44(8)
Mn6 Mn5 Si2 4_455 1_455 124.10(7)
Mn6 Mn5 C1 4_455 2_646 55.9(2)
Mn6 Mn5 C2 4_455 1_455 50.3(2)
Mn7 Mn5 Mn8 2_646 1_455 90.57(5)
Mn7 Mn5 Mn9 2_646 4_555 111.87(5)
Mn7 Mn5 Mn11 2_646 1_445 62.15(5)
Mn7 Mn5 Si1 2_646 . 91.88(6)
Mn7 Mn5 Si2 2_646 1_455 142.03(7)
Mn7 Mn5 C1 2_646 2_646 46.20(18)
Mn7 Mn5 C2 2_646 1_455 99.1(2)
Mn8 Mn5 Mn9 1_455 4_555 114.25(5)
Mn8 Mn5 Mn11 1_455 1_445 117.01(6)
Mn8 Mn5 Si1 1_455 . 176.23(9)
Mn8 Mn5 Si2 1_455 1_455 66.36(7)
Mn8 Mn5 C1 1_455 2_646 48.27(18)
Mn8 Mn5 C2 1_455 1_455 78.63(19)
Mn9 Mn5 Mn11 4_555 1_445 128.31(5)
Mn9 Mn5 Si1 4_555 . 62.13(7)
Mn9 Mn5 Si2 4_555 1_455 58.42(6)
Mn9 Mn5 C1 4_555 2_646 108.6(2)
Mn9 Mn5 C2 4_555 1_455 145.7(2)
Mn11 Mn5 Si1 1_445 . 66.72(7)
Mn11 Mn5 Si2 1_445 1_455 154.87(7)
Mn11 Mn5 C1 1_445 2_646 100.3(2)
Mn11 Mn5 C2 1_445 1_455 54.86(17)
Si1 Mn5 Si2 . 1_455 110.06(10)
Si1 Mn5 C1 . 2_646 132.91(19)
Si1 Mn5 C2 . 1_455 103.8(2)
Si2 Mn5 C1 1_455 2_646 99.0(2)
Si2 Mn5 C2 1_455 1_455 104.90(19)
C1 Mn5 C2 2_646 1_455 103.4(3)
Mn1 Mn6 Mn2 . 4_555 61.29(5)
Mn1 Mn6 Mn5 . 4_655 87.12(6)
Mn1 Mn6 Mn6 . 3_766 113.24(5)
Mn1 Mn6 Mn7 . . 63.45(5)
Mn1 Mn6 Mn7 . 2_756 151.00(7)
Mn1 Mn6 Mn8 . . 60.51(4)
Mn1 Mn6 Mn8 . 2_756 145.69(7)
Mn1 Mn6 Mn9 . . 61.58(4)
Mn1 Mn6 Mn11 . . 107.39(5)
Mn1 Mn6 Mn12 . . 108.01(5)
Mn1 Mn6 C1 . . 100.13(19)
Mn1 Mn6 C1 . 3_766 106.22(17)
Mn1 Mn6 C2 . 4_555 53.84(18)
Mn2 Mn6 Mn5 4_555 4_655 145.79(5)
Mn2 Mn6 Mn6 4_555 3_766 106.14(5)
Mn2 Mn6 Mn7 4_555 . 58.23(4)
Mn2 Mn6 Mn7 4_555 2_756 147.67(6)
Mn2 Mn6 Mn8 4_555 . 108.24(5)
Mn2 Mn6 Mn8 4_555 2_756 87.02(5)
Mn2 Mn6 Mn9 4_555 . 60.40(4)
Mn2 Mn6 Mn11 4_555 . 113.92(5)
Mn2 Mn6 Mn12 4_555 . 58.95(4)
Mn2 Mn6 C1 4_555 . 52.02(18)
Mn2 Mn6 C1 4_555 3_766 148.82(18)
Mn2 Mn6 C2 4_555 4_555 97.96(19)
Mn5 Mn6 Mn6 4_655 3_766 97.91(5)
Mn5 Mn6 Mn7 4_655 . 121.09(5)
Mn5 Mn6 Mn7 4_655 2_756 65.04(5)
Mn5 Mn6 Mn8 4_655 . 60.66(5)
Mn5 Mn6 Mn8 4_655 2_756 126.43(5)
Mn5 Mn6 Mn9 4_655 . 94.27(5)
Mn5 Mn6 Mn11 4_655 . 60.73(5)
Mn5 Mn6 Mn12 4_655 . 127.93(5)
Mn5 Mn6 C1 4_655 . 156.83(19)
Mn5 Mn6 C1 4_655 3_766 48.2(2)
Mn5 Mn6 C2 4_655 4_555 49.49(19)
Mn6 Mn6 Mn7 3_766 . 57.49(4)
Mn6 Mn6 Mn7 3_766 2_756 65.78(4)
Mn6 Mn6 Mn8 3_766 . 65.11(4)
Mn6 Mn6 Mn8 3_766 2_756 60.64(4)
Mn6 Mn6 Mn9 3_766 . 166.55(6)
Mn6 Mn6 Mn11 3_766 . 132.82(5)
Mn6 Mn6 Mn12 3_766 . 118.66(6)
Mn6 Mn6 C1 3_766 . 58.97(18)
Mn6 Mn6 C1 3_766 3_766 49.8(2)
Mn6 Mn6 C2 3_766 4_555 140.94(18)
Mn7 Mn6 Mn7 . 2_756 123.27(5)
Mn7 Mn6 Mn8 . . 60.44(5)
Mn7 Mn6 Mn8 . 2_756 89.61(5)
Mn7 Mn6 Mn9 . . 110.96(5)
Mn7 Mn6 Mn11 . . 169.66(5)
Mn7 Mn6 Mn12 . . 109.94(6)
Mn7 Mn6 C1 . . 47.29(18)
Mn7 Mn6 C1 . 3_766 90.60(18)
Mn7 Mn6 C2 . 4_555 116.07(18)
Mn7 Mn6 Mn8 2_756 . 96.68(5)
Mn7 Mn6 Mn8 2_756 2_756 61.40(5)
Mn7 Mn6 Mn9 2_756 . 125.27(5)
Mn7 Mn6 Mn11 2_756 . 67.05(5)
Mn7 Mn6 Mn12 2_756 . 96.13(4)
Mn7 Mn6 C1 2_756 . 102.86(19)
Mn7 Mn6 C1 2_756 3_766 49.34(16)
Mn7 Mn6 C2 2_756 4_555 107.13(19)
Mn8 Mn6 Mn8 . 2_756 125.76(5)
Mn8 Mn6 Mn9 . . 117.02(5)
Mn8 Mn6 Mn11 . . 120.51(7)
Mn8 Mn6 Mn12 . . 166.96(5)
Mn8 Mn6 C1 . . 103.78(19)
Mn8 Mn6 C1 . 3_766 47.37(16)
Mn8 Mn6 C2 . 4_555 78.46(18)
Mn8 Mn6 Mn9 2_756 . 115.70(5)
Mn8 Mn6 Mn11 2_756 . 96.91(5)
Mn8 Mn6 Mn12 2_756 . 59.53(4)
Mn8 Mn6 C1 2_756 . 46.38(18)
Mn8 Mn6 C1 2_756 3_766 94.19(19)
Mn8 Mn6 C2 2_756 4_555 152.48(17)
Mn9 Mn6 Mn11 . . 58.94(4)
Mn9 Mn6 Mn12 . . 56.16(4)
Mn9 Mn6 C1 . . 108.57(19)
Mn9 Mn6 C1 . 3_766 142.3(2)
Mn9 Mn6 C2 . 4_555 47.87(18)
Mn11 Mn6 Mn12 . . 67.21(5)
Mn11 Mn6 C1 . . 135.09(19)
Mn11 Mn6 C1 . 3_766 96.89(19)
Mn11 Mn6 C2 . 4_555 56.29(17)
Mn12 Mn6 C1 . . 70.89(19)
Mn12 Mn6 C1 . 3_766 145.24(16)
Mn12 Mn6 C2 . 4_555 100.02(18)
C1 Mn6 C1 . 3_766 108.8(3)
C1 Mn6 C2 . 4_555 149.5(3)
C1 Mn6 C2 3_766 4_555 95.2(3)
Mn1 Mn7 Mn2 . . 57.59(5)
Mn1 Mn7 Mn2 . 4_555 57.59(5)
Mn1 Mn7 Mn5 . 2_656 138.60(3)
Mn1 Mn7 Mn5 . 3_656 138.60(3)
Mn1 Mn7 Mn6 . . 53.52(4)
Mn1 Mn7 Mn6 . 2_746 103.87(6)
Mn1 Mn7 Mn6 . 3_766 103.87(6)
Mn1 Mn7 Mn6 . 4_555 53.52(4)
Mn1 Mn7 Mn8 . . 56.85(6)
Mn1 Mn7 Mn11 . 2_746 149.57(8)
Mn1 Mn7 Mn12 . 2_646 110.85(6)
Mn1 Mn7 C1 . . 91.7(2)
Mn1 Mn7 C1 . 4_555 91.7(2)
Mn2 Mn7 Mn2 . 4_555 57.55(4)
Mn2 Mn7 Mn5 . 2_656 125.89(7)
Mn2 Mn7 Mn5 . 3_656 88.43(4)
Mn2 Mn7 Mn6 . . 102.12(5)
Mn2 Mn7 Mn6 . 2_746 105.14(3)
Mn2 Mn7 Mn6 . 3_766 158.84(6)
Mn2 Mn7 Mn6 . 4_555 57.80(4)
Mn2 Mn7 Mn8 . . 106.71(6)
Mn2 Mn7 Mn11 . 2_746 144.43(5)
Mn2 Mn7 Mn12 . 2_646 62.78(5)
Mn2 Mn7 C1 . . 108.42(19)
Mn2 Mn7 C1 . 4_555 51.82(18)
Mn2 Mn7 Mn5 4_555 2_656 88.43(4)
Mn2 Mn7 Mn5 4_555 3_656 125.89(7)
Mn2 Mn7 Mn6 4_555 . 57.80(4)
Mn2 Mn7 Mn6 4_555 2_746 158.84(6)
Mn2 Mn7 Mn6 4_555 3_766 105.14(3)
Mn2 Mn7 Mn6 4_555 4_555 102.12(5)
Mn2 Mn7 Mn8 4_555 . 106.71(6)
Mn2 Mn7 Mn11 4_555 2_746 144.43(5)
Mn2 Mn7 Mn12 4_555 2_646 62.78(5)
Mn2 Mn7 C1 4_555 . 51.82(18)
Mn2 Mn7 C1 4_555 4_555 108.42(19)
Mn5 Mn7 Mn5 2_656 3_656 79.16(5)
Mn5 Mn7 Mn6 2_656 . 89.68(3)
Mn5 Mn7 Mn6 2_656 2_746 112.58(6)
Mn5 Mn7 Mn6 2_656 3_766 59.69(4)
Mn5 Mn7 Mn6 2_656 4_555 167.86(5)
Mn5 Mn7 Mn8 2_656 . 123.94(5)
Mn5 Mn7 Mn11 2_656 2_746 56.13(4)
Mn5 Mn7 Mn12 2_656 2_646 64.39(5)
Mn5 Mn7 C1 2_656 . 46.9(2)
Mn5 Mn7 C1 2_656 4_555 123.6(2)
Mn5 Mn7 Mn6 3_656 . 167.86(5)
Mn5 Mn7 Mn6 3_656 2_746 59.69(4)
Mn5 Mn7 Mn6 3_656 3_766 112.58(6)
Mn5 Mn7 Mn6 3_656 4_555 89.68(3)
Mn5 Mn7 Mn8 3_656 . 123.94(5)
Mn5 Mn7 Mn11 3_656 2_746 56.13(4)
Mn5 Mn7 Mn12 3_656 2_646 64.39(5)
Mn5 Mn7 C1 3_656 . 123.6(2)
Mn5 Mn7 C1 3_656 4_555 46.9(2)
Mn6 Mn7 Mn6 . 2_746 121.83(7)
Mn6 Mn7 Mn6 . 3_766 56.73(4)
Mn6 Mn7 Mn6 . 4_555 100.98(6)
Mn6 Mn7 Mn8 . . 59.02(4)
Mn6 Mn7 Mn11 . 2_746 113.44(4)
Mn6 Mn7 Mn12 . 2_646 115.04(4)
Mn6 Mn7 C1 . . 47.5(2)
Mn6 Mn7 C1 . 4_555 145.2(2)
Mn6 Mn7 Mn6 2_746 3_766 88.43(5)
Mn6 Mn7 Mn6 2_746 4_555 56.73(4)
Mn6 Mn7 Mn8 2_746 . 64.25(5)
Mn6 Mn7 Mn11 2_746 2_746 56.72(4)
Mn6 Mn7 Mn12 2_746 2_646 123.09(6)
Mn6 Mn7 C1 2_746 . 146.31(19)
Mn6 Mn7 C1 2_746 4_555 58.60(19)
Mn6 Mn7 Mn6 3_766 4_555 121.83(7)
Mn6 Mn7 Mn8 3_766 . 64.25(5)
Mn6 Mn7 Mn11 3_766 2_746 56.72(4)
Mn6 Mn7 Mn12 3_766 2_646 123.09(6)
Mn6 Mn7 C1 3_766 . 58.60(19)
Mn6 Mn7 C1 3_766 4_555 146.31(19)
Mn6 Mn7 Mn8 4_555 . 59.02(4)
Mn6 Mn7 Mn11 4_555 2_746 113.44(4)
Mn6 Mn7 Mn12 4_555 2_646 115.04(4)
Mn6 Mn7 C1 4_555 . 145.2(2)
Mn6 Mn7 C1 4_555 4_555 47.5(2)
Mn8 Mn7 Mn11 . 2_746 92.72(6)
Mn8 Mn7 Mn12 . 2_646 167.70(7)
Mn8 Mn7 C1 . . 102.6(2)
Mn8 Mn7 C1 . 4_555 102.6(2)
Mn11 Mn7 Mn12 2_746 2_646 99.58(7)
Mn11 Mn7 C1 2_746 . 95.53(19)
Mn11 Mn7 C1 2_746 4_555 95.53(19)
Mn12 Mn7 C1 2_646 . 76.4(2)
Mn12 Mn7 C1 2_646 4_555 76.4(2)
C1 Mn7 C1 . 4_555 151.9(3)
Mn1 Mn8 Mn2 . 1_655 139.66(6)
Mn1 Mn8 Mn2 . 4_655 139.66(6)
Mn1 Mn8 Mn4 . . 52.80(6)
Mn1 Mn8 Mn5 . 1_655 83.44(5)
Mn1 Mn8 Mn5 . 4_655 83.44(5)
Mn1 Mn8 Mn6 . . 55.47(3)
Mn1 Mn8 Mn6 . 2_746 100.27(6)
Mn1 Mn8 Mn6 . 3_766 100.27(6)
Mn1 Mn8 Mn6 . 4_555 55.47(3)
Mn1 Mn8 Mn7 . . 61.83(6)
Mn1 Mn8 Mn12 . 2_746 154.25(9)
Mn1 Mn8 C1 . 2_746 108.97(18)
Mn1 Mn8 C1 . 3_766 108.97(18)
Mn2 Mn8 Mn2 1_655 4_655 54.92(4)
Mn2 Mn8 Mn4 1_655 . 95.68(6)
Mn2 Mn8 Mn5 1_655 1_655 56.45(4)
Mn2 Mn8 Mn5 1_655 4_655 99.38(6)
Mn2 Mn8 Mn6 1_655 . 155.35(5)
Mn2 Mn8 Mn6 1_655 2_746 85.28(4)
Mn2 Mn8 Mn6 1_655 3_766 119.87(5)
Mn2 Mn8 Mn6 1_655 4_555 100.73(3)
Mn2 Mn8 Mn7 1_655 . 139.50(5)
Mn2 Mn8 Mn12 1_655 2_746 60.72(5)
Mn2 Mn8 C1 1_655 2_746 48.8(2)
Mn2 Mn8 C1 1_655 3_766 102.3(2)
Mn2 Mn8 Mn4 4_655 . 95.68(6)
Mn2 Mn8 Mn5 4_655 1_655 99.38(6)
Mn2 Mn8 Mn5 4_655 4_655 56.45(4)
Mn2 Mn8 Mn6 4_655 . 100.73(3)
Mn2 Mn8 Mn6 4_655 2_746 119.87(5)
Mn2 Mn8 Mn6 4_655 3_766 85.28(4)
Mn2 Mn8 Mn6 4_655 4_555 155.35(5)
Mn2 Mn8 Mn7 4_655 . 139.50(5)
Mn2 Mn8 Mn12 4_655 2_746 60.72(5)
Mn2 Mn8 C1 4_655 2_746 102.3(2)
Mn2 Mn8 C1 4_655 3_766 48.8(2)
Mn4 Mn8 Mn5 . 1_655 55.72(4)
Mn4 Mn8 Mn5 . 4_655 55.72(4)
Mn4 Mn8 Mn6 . . 81.94(4)
Mn4 Mn8 Mn6 . 2_746 135.26(4)
Mn4 Mn8 Mn6 . 3_766 135.26(4)
Mn4 Mn8 Mn6 . 4_555 81.94(4)
Mn4 Mn8 Mn7 . . 114.62(6)
Mn4 Mn8 Mn12 . 2_746 152.95(8)
Mn4 Mn8 C1 . 2_746 103.9(2)
Mn4 Mn8 C1 . 3_766 103.9(2)
Mn5 Mn8 Mn5 1_655 4_655 101.77(6)
Mn5 Mn8 Mn6 1_655 . 134.50(6)
Mn5 Mn8 Mn6 1_655 2_746 90.09(3)
Mn5 Mn8 Mn6 1_655 3_766 167.95(6)
Mn5 Mn8 Mn6 1_655 4_555 59.01(4)
Mn5 Mn8 Mn7 1_655 . 119.54(4)
Mn5 Mn8 Mn12 1_655 2_746 111.87(5)
Mn5 Mn8 C1 1_655 2_746 48.6(2)
Mn5 Mn8 C1 1_655 3_766 143.5(3)
Mn5 Mn8 Mn6 4_655 . 59.01(4)
Mn5 Mn8 Mn6 4_655 2_746 167.95(6)
Mn5 Mn8 Mn6 4_655 3_766 90.09(3)
Mn5 Mn8 Mn6 4_655 4_555 134.50(6)
Mn5 Mn8 Mn7 4_655 . 119.54(4)
Mn5 Mn8 Mn12 4_655 2_746 111.87(5)
Mn5 Mn8 C1 4_655 2_746 143.5(3)
Mn5 Mn8 C1 4_655 3_766 48.6(2)
Mn6 Mn8 Mn6 . 2_746 113.69(7)
Mn6 Mn8 Mn6 . 3_766 54.24(4)
Mn6 Mn8 Mn6 . 4_555 103.18(6)
Mn6 Mn8 Mn7 . . 60.55(4)
Mn6 Mn8 Mn12 . 2_746 113.59(5)
Mn6 Mn8 C1 . 2_746 155.5(2)
Mn6 Mn8 C1 . 3_766 55.30(19)
Mn6 Mn8 Mn6 2_746 3_766 77.99(5)
Mn6 Mn8 Mn6 2_746 4_555 54.24(4)
Mn6 Mn8 Mn7 2_746 . 54.36(4)
Mn6 Mn8 Mn12 2_746 2_746 60.71(4)
Mn6 Mn8 C1 2_746 2_746 46.1(2)
Mn6 Mn8 C1 2_746 3_766 119.7(2)
Mn6 Mn8 Mn6 3_766 4_555 113.69(7)
Mn6 Mn8 Mn7 3_766 . 54.36(4)
Mn6 Mn8 Mn12 3_766 2_746 60.71(4)
Mn6 Mn8 C1 3_766 2_746 119.7(2)
Mn6 Mn8 C1 3_766 3_766 46.1(2)
Mn6 Mn8 Mn7 4_555 . 60.55(4)
Mn6 Mn8 Mn12 4_555 2_746 113.59(5)
Mn6 Mn8 C1 4_555 2_746 55.30(19)
Mn6 Mn8 C1 4_555 3_766 155.5(2)
Mn7 Mn8 Mn12 . 2_746 92.42(7)
Mn7 Mn8 C1 . 2_746 96.1(2)
Mn7 Mn8 C1 . 3_766 96.1(2)
Mn12 Mn8 C1 2_746 2_746 71.55(18)
Mn12 Mn8 C1 2_746 3_766 71.55(18)
C1 Mn8 C1 2_746 3_766 141.5(3)
Mn1 Mn9 Mn2 . 4_555 57.54(5)
Mn1 Mn9 Mn3 . 3_665 107.73(5)
Mn1 Mn9 Mn5 . 4_555 102.85(5)
Mn1 Mn9 Mn6 . . 54.34(4)
Mn1 Mn9 Mn10 . . 57.45(4)
Mn1 Mn9 Mn10 . 2_655 143.57(7)
Mn1 Mn9 Mn11 . . 100.00(5)
Mn1 Mn9 Mn12 . . 108.40(5)
Mn1 Mn9 Si1 . 1_565 155.13(8)
Mn1 Mn9 Si2 . 1_455 55.89(6)
Mn1 Mn9 C2 . 4_555 50.40(19)
Mn2 Mn9 Mn3 4_555 3_665 110.47(5)
Mn2 Mn9 Mn5 4_555 4_555 56.51(4)
Mn2 Mn9 Mn6 4_555 . 56.90(4)
Mn2 Mn9 Mn10 4_555 . 104.67(5)
Mn2 Mn9 Mn10 4_555 2_655 158.76(6)
Mn2 Mn9 Mn11 4_555 . 108.91(5)
Mn2 Mn9 Mn12 4_555 . 60.55(4)
Mn2 Mn9 Si1 4_555 1_565 103.54(8)
Mn2 Mn9 Si2 4_555 1_455 57.14(7)
Mn2 Mn9 C2 4_555 4_555 95.8(2)
Mn3 Mn9 Mn5 3_665 4_555 65.51(4)
Mn3 Mn9 Mn6 3_665 . 161.17(5)
Mn3 Mn9 Mn10 3_665 . 61.07(4)
Mn3 Mn9 Mn10 3_665 2_655 69.84(4)
Mn3 Mn9 Mn11 3_665 . 139.75(6)
Mn3 Mn9 Mn12 3_665 . 124.95(6)
Mn3 Mn9 Si1 3_665 1_565 61.08(5)
Mn3 Mn9 Si2 3_665 1_455 60.93(6)
Mn3 Mn9 C2 3_665 4_555 126.91(19)
Mn5 Mn9 Mn6 4_555 . 109.92(5)
Mn5 Mn9 Mn10 4_555 . 108.84(5)
Mn5 Mn9 Mn10 4_555 2_655 108.16(5)
Mn5 Mn9 Mn11 4_555 . 135.43(6)
Mn5 Mn9 Mn12 4_555 . 66.94(5)
Mn5 Mn9 Si1 4_555 1_565 52.66(6)
Mn5 Mn9 Si2 4_555 1_455 57.24(7)
Mn5 Mn9 C2 4_555 4_555 151.3(2)
Mn6 Mn9 Mn10 . . 106.31(5)
Mn6 Mn9 Mn10 . 2_655 127.38(5)
Mn6 Mn9 Mn11 . . 56.91(4)
Mn6 Mn9 Mn12 . . 63.81(4)
Mn6 Mn9 Si1 . 1_565 132.20(7)
Mn6 Mn9 Si2 . 1_455 100.81(7)
Mn6 Mn9 C2 . 4_555 48.9(2)
Mn10 Mn9 Mn10 . 2_655 94.04(5)
Mn10 Mn9 Mn11 . . 115.72(6)
Mn10 Mn9 Mn12 . . 164.86(6)
Mn10 Mn9 Si1 . 1_565 121.30(6)
Mn10 Mn9 Si2 . 1_455 57.21(7)
Mn10 Mn9 C2 . 4_555 68.12(18)
Mn10 Mn9 Mn11 2_655 . 70.49(5)
Mn10 Mn9 Mn12 2_655 . 101.10(5)
Mn10 Mn9 Si1 2_655 1_565 57.16(7)
Mn10 Mn9 Si2 2_655 1_455 130.33(7)
Mn10 Mn9 C2 2_655 4_555 100.5(2)
Mn11 Mn9 Mn12 . . 69.71(5)
Mn11 Mn9 Si1 . 1_565 101.75(5)
Mn11 Mn9 Si2 . 1_455 155.60(7)
Mn11 Mn9 C2 . 4_555 55.50(17)
Mn12 Mn9 Si1 . 1_565 68.71(6)
Mn12 Mn9 Si2 . 1_455 111.61(8)
Mn12 Mn9 C2 . 4_555 108.12(19)
Si1 Mn9 Si2 1_565 1_455 101.16(7)
Si1 Mn9 C2 1_565 4_555 154.4(2)
Si2 Mn9 C2 1_455 4_555 103.36(19)
Mn1 Mn10 Mn3 . 2_645 105.81(7)
Mn1 Mn10 Mn3 . 3_665 105.81(7)
Mn1 Mn10 Mn4 . . 56.10(6)
Mn1 Mn10 Mn9 . . 59.71(4)
Mn1 Mn10 Mn9 . 2_645 138.58(3)
Mn1 Mn10 Mn9 . 3_665 138.58(3)
Mn1 Mn10 Mn9 . 4_555 59.71(4)
Mn1 Mn10 Si1 . 2_655 112.18(8)
Mn1 Mn10 Si2 . 1_455 56.90(7)
Mn3 Mn10 Mn3 2_645 3_665 67.70(5)
Mn3 Mn10 Mn4 2_645 . 143.43(4)
Mn3 Mn10 Mn9 2_645 . 110.33(7)
Mn3 Mn10 Mn9 2_645 2_645 66.45(4)
Mn3 Mn10 Mn9 2_645 3_665 107.65(6)
Mn3 Mn10 Mn9 2_645 4_555 56.48(4)
Mn3 Mn10 Si1 2_645 2_655 128.58(7)
Mn3 Mn10 Si2 2_645 1_455 59.44(6)
Mn3 Mn10 Mn4 3_665 . 143.43(4)
Mn3 Mn10 Mn9 3_665 . 56.48(4)
Mn3 Mn10 Mn9 3_665 2_645 107.65(6)
Mn3 Mn10 Mn9 3_665 3_665 66.45(4)
Mn3 Mn10 Mn9 3_665 4_555 110.33(7)
Mn3 Mn10 Si1 3_665 2_655 128.58(7)
Mn3 Mn10 Si2 3_665 1_455 59.44(6)
Mn4 Mn10 Mn9 . . 88.42(4)
Mn4 Mn10 Mn9 . 2_645 104.66(6)
Mn4 Mn10 Mn9 . 3_665 104.66(6)
Mn4 Mn10 Mn9 . 4_555 88.42(4)
Mn4 Mn10 Si1 . 2_655 56.08(7)
Mn4 Mn10 Si2 . 1_455 113.00(8)
Mn9 Mn10 Mn9 . 2_645 161.55(6)
Mn9 Mn10 Mn9 . 3_665 85.96(3)
Mn9 Mn10 Mn9 . 4_555 107.71(7)
Mn9 Mn10 Si1 . 2_655 118.26(5)
Mn9 Mn10 Si2 . 1_455 57.89(4)
Mn9 Mn10 Mn9 2_645 3_665 78.24(6)
Mn9 Mn10 Mn9 2_645 4_555 85.96(3)
Mn9 Mn10 Si1 2_645 2_655 62.13(6)
Mn9 Mn10 Si2 2_645 1_455 125.19(6)
Mn9 Mn10 Mn9 3_665 4_555 161.55(6)
Mn9 Mn10 Si1 3_665 2_655 62.13(6)
Mn9 Mn10 Si2 3_665 1_455 125.19(6)
Mn9 Mn10 Si1 4_555 2_655 118.26(5)
Mn9 Mn10 Si2 4_555 1_455 57.89(4)
Si1 Mn10 Si2 2_655 1_455 169.08(10)
Mn3 Mn11 Mn3 . 4_565 71.55(5)
Mn3 Mn11 Mn5 . 1_665 112.93(7)
Mn3 Mn11 Mn5 . 4_655 66.39(4)
Mn3 Mn11 Mn6 . . 100.31(3)
Mn3 Mn11 Mn6 . 4_565 171.84(6)
Mn3 Mn11 Mn7 . 2_756 128.07(5)
Mn3 Mn11 Mn9 . . 68.59(4)
Mn3 Mn11 Mn9 . 4_565 112.17(6)
Mn3 Mn11 C2 . 1_565 120.8(2)
Mn3 Mn11 C2 . 4_555 49.29(19)
Mn3 Mn11 Mn5 4_565 1_665 66.39(4)
Mn3 Mn11 Mn5 4_565 4_655 112.93(7)
Mn3 Mn11 Mn6 4_565 . 171.84(6)
Mn3 Mn11 Mn6 4_565 4_565 100.31(3)
Mn3 Mn11 Mn7 4_565 2_756 128.07(5)
Mn3 Mn11 Mn9 4_565 . 112.17(6)
Mn3 Mn11 Mn9 4_565 4_565 68.59(4)
Mn3 Mn11 C2 4_565 1_565 49.29(19)
Mn3 Mn11 C2 4_565 4_555 120.8(2)
Mn5 Mn11 Mn5 1_665 4_655 85.02(5)
Mn5 Mn11 Mn6 1_665 . 117.65(6)
Mn5 Mn11 Mn6 1_665 4_565 61.77(4)
Mn5 Mn11 Mn7 1_665 2_756 61.71(4)
Mn5 Mn11 Mn9 1_665 . 176.90(5)
Mn5 Mn11 Mn9 1_665 4_565 98.07(3)
Mn5 Mn11 C2 1_665 1_565 49.12(17)
Mn5 Mn11 C2 1_665 4_555 133.75(19)
Mn5 Mn11 Mn6 4_655 . 61.77(4)
Mn5 Mn11 Mn6 4_655 4_565 117.65(6)
Mn5 Mn11 Mn7 4_655 2_756 61.71(4)
Mn5 Mn11 Mn9 4_655 . 98.07(3)
Mn5 Mn11 Mn9 4_655 4_565 176.90(5)
Mn5 Mn11 C2 4_655 1_565 133.75(19)
Mn5 Mn11 C2 4_655 4_555 49.12(17)
Mn6 Mn11 Mn6 . 4_565 87.81(6)
Mn6 Mn11 Mn7 . 2_756 56.23(4)
Mn6 Mn11 Mn9 . . 64.15(4)
Mn6 Mn11 Mn9 . 4_565 116.40(8)
Mn6 Mn11 C2 . 1_565 138.9(2)
Mn6 Mn11 C2 . 4_555 51.08(19)
Mn6 Mn11 Mn7 4_565 2_756 56.23(4)
Mn6 Mn11 Mn9 4_565 . 116.40(8)
Mn6 Mn11 Mn9 4_565 4_565 64.15(4)
Mn6 Mn11 C2 4_565 1_565 51.08(19)
Mn6 Mn11 C2 4_565 4_555 138.9(2)
Mn7 Mn11 Mn9 2_756 . 119.75(6)
Mn7 Mn11 Mn9 2_756 4_565 119.75(6)
Mn7 Mn11 C2 2_756 1_565 94.73(16)
Mn7 Mn11 C2 2_756 4_555 94.73(16)
Mn9 Mn11 Mn9 . 4_565 78.83(5)
Mn9 Mn11 C2 . 1_565 127.81(18)
Mn9 Mn11 C2 . 4_555 49.33(18)
Mn9 Mn11 C2 4_565 1_565 49.33(18)
Mn9 Mn11 C2 4_565 4_555 127.81(18)
C2 Mn11 C2 1_565 4_555 169.7(3)
Mn2 Mn12 Mn2 1_565 2_656 106.74(6)
Mn2 Mn12 Mn2 1_565 3_666 53.51(4)
Mn2 Mn12 Mn2 1_565 4_555 160.01(8)
Mn2 Mn12 Mn6 1_565 . 131.69(6)
Mn2 Mn12 Mn6 1_565 4_565 55.77(3)
Mn2 Mn12 Mn7 1_565 2_656 82.64(5)
Mn2 Mn12 Mn8 1_565 2_756 85.38(4)
Mn2 Mn12 Mn9 1_565 . 138.81(7)
Mn2 Mn12 Mn9 1_565 4_565 60.73(4)
Mn2 Mn12 Mn2 2_656 3_666 53.25(4)
Mn2 Mn12 Mn2 2_656 4_555 53.51(4)
Mn2 Mn12 Mn6 2_656 . 83.33(4)
Mn2 Mn12 Mn6 2_656 4_565 116.26(6)
Mn2 Mn12 Mn7 2_656 2_656 55.87(5)
Mn2 Mn12 Mn8 2_656 2_756 57.95(5)
Mn2 Mn12 Mn9 2_656 . 114.23(3)
Mn2 Mn12 Mn9 2_656 4_565 167.23(5)
Mn2 Mn12 Mn2 3_666 4_555 106.74(6)
Mn2 Mn12 Mn6 3_666 . 116.26(6)
Mn2 Mn12 Mn6 3_666 4_565 83.33(4)
Mn2 Mn12 Mn7 3_666 2_656 55.87(5)
Mn2 Mn12 Mn8 3_666 2_756 57.95(5)
Mn2 Mn12 Mn9 3_666 . 167.23(5)
Mn2 Mn12 Mn9 3_666 4_565 114.23(3)
Mn2 Mn12 Mn6 4_555 . 55.77(3)
Mn2 Mn12 Mn6 4_555 4_565 131.69(6)
Mn2 Mn12 Mn7 4_555 2_656 82.64(5)
Mn2 Mn12 Mn8 4_555 2_756 85.38(4)
Mn2 Mn12 Mn9 4_555 . 60.73(4)
Mn2 Mn12 Mn9 4_555 4_565 138.81(7)
Mn6 Mn12 Mn6 . 4_565 77.11(5)
Mn6 Mn12 Mn7 . 2_656 134.96(5)
Mn6 Mn12 Mn8 . 2_756 59.76(4)
Mn6 Mn12 Mn9 . . 60.03(4)
Mn6 Mn12 Mn9 . 4_565 106.63(7)
Mn6 Mn12 Mn7 4_565 2_656 134.96(5)
Mn6 Mn12 Mn8 4_565 2_756 59.76(4)
Mn6 Mn12 Mn9 4_565 . 106.63(7)
Mn6 Mn12 Mn9 4_565 4_565 60.03(4)
Mn7 Mn12 Mn8 2_656 2_756 104.72(7)
Mn7 Mn12 Mn9 2_656 . 116.79(5)
Mn7 Mn12 Mn9 2_656 4_565 116.79(5)
Mn8 Mn12 Mn9 2_756 . 119.78(6)
Mn8 Mn12 Mn9 2_756 4_565 119.78(6)
Mn9 Mn12 Mn9 . 4_565 78.15(6)
Mn3 Si1 Mn3 2_645 3_655 124.77(11)
Mn3 Si1 Mn4 2_645 2_645 64.28(6)
Mn3 Si1 Mn5 2_645 . 69.21(4)
Mn3 Si1 Mn5 2_645 4_545 164.93(12)
Mn3 Si1 Mn9 2_645 1_545 125.26(11)
Mn3 Si1 Mn9 2_645 4_555 58.28(4)
Mn3 Si1 Mn10 2_645 2_645 70.10(7)
Mn3 Si1 Mn4 3_655 2_645 64.28(6)
Mn3 Si1 Mn5 3_655 . 164.93(12)
Mn3 Si1 Mn5 3_655 4_545 69.21(4)
Mn3 Si1 Mn9 3_655 1_545 58.28(4)
Mn3 Si1 Mn9 3_655 4_555 125.26(11)
Mn3 Si1 Mn10 3_655 2_645 70.10(7)
Mn4 Si1 Mn5 2_645 . 125.48(6)
Mn4 Si1 Mn5 2_645 4_545 125.48(6)
Mn4 Si1 Mn9 2_645 1_545 109.03(10)
Mn4 Si1 Mn9 2_645 4_555 109.03(10)
Mn4 Si1 Mn10 2_645 2_645 63.30(9)
Mn5 Si1 Mn5 . 4_545 96.35(11)
Mn5 Si1 Mn9 . 1_545 120.56(10)
Mn5 Si1 Mn9 . 4_555 65.21(5)
Mn5 Si1 Mn10 . 2_645 123.66(8)
Mn5 Si1 Mn9 4_545 1_545 65.21(5)
Mn5 Si1 Mn9 4_545 4_555 120.56(10)
Mn5 Si1 Mn10 4_545 2_645 123.66(8)
Mn9 Si1 Mn9 1_545 4_555 76.99(7)
Mn9 Si1 Mn10 1_545 2_645 60.71(7)
Mn9 Si1 Mn10 4_555 2_645 60.71(7)
Mn1 Si2 Mn2 1_655 1_655 62.32(7)
Mn1 Si2 Mn2 1_655 4_655 62.32(7)
Mn1 Si2 Mn3 1_655 2_745 113.54(11)
Mn1 Si2 Mn3 1_655 3_765 113.54(11)
Mn1 Si2 Mn4 1_655 . 177.69(15)
Mn1 Si2 Mn5 1_655 1_655 115.00(6)
Mn1 Si2 Mn5 1_655 4_655 115.00(6)
Mn1 Si2 Mn9 1_655 1_655 64.05(6)
Mn1 Si2 Mn9 1_655 4_655 64.05(6)
Mn1 Si2 Mn10 1_655 1_655 62.63(9)
Mn2 Si2 Mn2 1_655 4_655 59.49(7)
Mn2 Si2 Mn3 1_655 2_745 114.87(3)
Mn2 Si2 Mn3 1_655 3_765 173.86(7)
Mn2 Si2 Mn4 1_655 . 115.76(12)
Mn2 Si2 Mn5 1_655 1_655 60.77(5)
Mn2 Si2 Mn5 1_655 4_655 109.28(11)
Mn2 Si2 Mn9 1_655 1_655 114.15(9)
Mn2 Si2 Mn9 1_655 4_655 63.41(5)
Mn2 Si2 Mn10 1_655 1_655 115.96(10)
Mn2 Si2 Mn3 4_655 2_745 173.86(7)
Mn2 Si2 Mn3 4_655 3_765 114.87(3)
Mn2 Si2 Mn4 4_655 . 115.76(12)
Mn2 Si2 Mn5 4_655 1_655 109.28(11)
Mn2 Si2 Mn5 4_655 4_655 60.77(5)
Mn2 Si2 Mn9 4_655 1_655 63.41(5)
Mn2 Si2 Mn9 4_655 4_655 114.15(9)
Mn2 Si2 Mn10 4_655 1_655 115.96(10)
Mn3 Si2 Mn3 2_745 3_765 70.65(7)
Mn3 Si2 Mn4 2_745 . 68.27(7)
Mn3 Si2 Mn5 2_745 1_655 67.76(5)
Mn3 Si2 Mn5 2_745 4_655 125.13(9)
Mn3 Si2 Mn9 2_745 1_655 119.70(12)
Mn3 Si2 Mn9 2_745 4_655 59.80(5)
Mn3 Si2 Mn10 2_745 1_655 63.37(7)
Mn3 Si2 Mn4 3_765 . 68.27(7)
Mn3 Si2 Mn5 3_765 1_655 125.13(9)
Mn3 Si2 Mn5 3_765 4_655 67.76(5)
Mn3 Si2 Mn9 3_765 1_655 59.80(5)
Mn3 Si2 Mn9 3_765 4_655 119.70(12)
Mn3 Si2 Mn10 3_765 1_655 63.37(7)
Mn4 Si2 Mn5 . 1_655 64.06(6)
Mn4 Si2 Mn5 . 4_655 64.06(6)
Mn4 Si2 Mn9 . 1_655 116.58(6)
Mn4 Si2 Mn9 . 4_655 116.58(6)
Mn4 Si2 Mn10 . 1_655 119.68(12)
Mn5 Si2 Mn5 1_655 4_655 111.15(12)
Mn5 Si2 Mn9 1_655 1_655 172.48(13)
Mn5 Si2 Mn9 1_655 4_655 64.34(4)
Mn5 Si2 Mn10 1_655 1_655 121.85(7)
Mn5 Si2 Mn9 4_655 1_655 64.34(4)
Mn5 Si2 Mn9 4_655 4_655 172.48(13)
Mn5 Si2 Mn10 4_655 1_655 121.85(7)
Mn9 Si2 Mn9 1_655 4_655 119.40(12)
Mn9 Si2 Mn10 1_655 1_655 64.91(7)
Mn9 Si2 Mn10 4_655 1_655 64.91(7)
Mn2 C1 Mn2 2_656 4_555 73.0(2)
Mn2 C1 Mn5 2_656 2_656 77.3(3)
Mn2 C1 Mn6 2_656 . 132.7(3)
Mn2 C1 Mn6 2_656 3_766 148.3(4)
Mn2 C1 Mn7 2_656 . 123.0(4)
Mn2 C1 Mn8 2_656 2_756 82.9(3)
Mn2 C1 Mn5 4_555 2_656 131.4(4)
Mn2 C1 Mn6 4_555 . 77.9(3)
Mn2 C1 Mn6 4_555 3_766 138.4(4)
Mn2 C1 Mn7 4_555 . 78.4(2)
Mn2 C1 Mn8 4_555 2_756 128.9(3)
Mn5 C1 Mn6 2_656 . 147.1(4)
Mn5 C1 Mn6 2_656 3_766 75.9(2)
Mn5 C1 Mn7 2_656 . 86.9(3)
Mn5 C1 Mn8 2_656 2_756 83.1(3)
Mn6 C1 Mn6 . 3_766 71.2(3)
Mn6 C1 Mn7 . . 85.3(3)
Mn6 C1 Mn8 . 2_756 87.5(3)
Mn6 C1 Mn7 3_766 . 72.1(2)
Mn6 C1 Mn8 3_766 2_756 77.3(2)
Mn7 C1 Mn8 . 2_756 149.3(4)
Mn1 C2 Mn3 . 4_555 138.3(3)
Mn1 C2 Mn4 . . 72.3(2)
Mn1 C2 Mn5 . 1_655 117.4(3)
Mn1 C2 Mn6 . 4_555 72.8(2)
Mn1 C2 Mn9 . 4_555 80.7(3)
Mn1 C2 Mn11 . 1_545 139.6(4)
Mn3 C2 Mn4 4_555 . 82.9(3)
Mn3 C2 Mn5 4_555 1_655 88.9(3)
Mn3 C2 Mn6 4_555 4_555 147.4(3)
Mn3 C2 Mn9 4_555 4_555 91.8(2)
Mn3 C2 Mn11 4_555 1_545 74.9(2)
Mn4 C2 Mn5 . 1_655 78.8(2)
Mn4 C2 Mn6 . 4_555 124.1(3)
Mn4 C2 Mn9 . 4_555 131.1(3)
Mn4 C2 Mn11 . 1_545 146.5(4)
Mn5 C2 Mn6 1_655 4_555 80.2(2)
Mn5 C2 Mn9 1_655 4_555 150.0(3)
Mn5 C2 Mn11 1_655 1_545 76.0(2)
Mn6 C2 Mn9 4_555 4_555 83.2(3)
Mn6 C2 Mn11 4_555 1_545 72.6(2)
Mn9 C2 Mn11 4_555 1_545 75.2(2)

loop_
_geom_bond_atom_site_label_1
_geom_bond_atom_site_label_2
_geom_bond_site_symmetry_2
_geom_bond_distance
Mn1 Mn2 . 2.5449(19)
Mn1 Mn2 4_555 2.5449(19)
Mn1 Mn4 . 2.416(2)
Mn1 Mn6 . 2.4414(12)
Mn1 Mn6 4_555 2.4414(12)
Mn1 Mn7 . 2.716(2)
Mn1 Mn8 . 2.580(2)
Mn1 Mn9 . 2.6427(12)
Mn1 Mn9 4_555 2.6427(12)
Mn1 Mn10 . 2.580(2)
Mn1 Si2 1_455 2.434(3)
Mn1 C2 . 2.063(7)
Mn1 C2 4_555 2.063(7)
Mn2 Mn2 3_656 2.4285(16)
Mn2 Mn2 4_555 2.4649(13)
Mn2 Mn5 . 2.5282(15)
Mn2 Mn6 4_555 2.5480(16)
Mn2 Mn7 . 2.5601(16)
Mn2 Mn8 1_455 2.6727(18)
Mn2 Mn9 4_555 2.6447(17)
Mn2 Mn12 1_545 2.6400(10)
Mn2 Mn12 2_646 2.750(2)
Mn2 Si2 1_455 2.484(3)
Mn2 C1 2_646 2.027(8)
Mn2 C1 4_555 2.054(6)
Mn3 Mn3 3_765 2.5632(17)
Mn3 Mn4 . 2.6744(12)
Mn3 Mn4 2_755 2.7702(19)
Mn3 Mn5 2_655 2.8458(18)
Mn3 Mn5 4_655 2.8274(17)
Mn3 Mn9 3_665 2.5609(15)
Mn3 Mn10 2_655 2.6884(17)
Mn3 Mn11 . 2.5614(18)
Mn3 Si1 2_655 2.6351(17)
Mn3 Si2 2_755 2.590(2)
Mn3 C2 4_555 2.011(7)
Mn4 Mn5 1_655 2.5752(12)
Mn4 Mn5 4_655 2.5752(12)
Mn4 Mn8 . 2.830(2)
Mn4 Mn10 . 2.557(2)
Mn4 Si1 2_655 2.375(3)
Mn4 Si2 . 2.333(3)
Mn4 C2 . 2.029(7)
Mn4 C2 4_555 2.029(7)
Mn5 Mn6 4_455 2.6283(18)
Mn5 Mn7 2_646 2.7600(17)
Mn5 Mn8 1_455 2.6729(15)
Mn5 Mn9 4_555 2.6948(17)
Mn5 Mn11 1_445 2.6025(15)
Mn5 Si1 . 2.360(2)
Mn5 Si2 1_455 2.514(2)
Mn5 C1 2_646 2.019(8)
Mn5 C2 1_455 2.028(6)
Mn6 Mn6 3_766 2.4806(16)
Mn6 Mn7 . 2.7058(15)
Mn6 Mn7 2_756 2.5020(14)
Mn6 Mn8 . 2.6642(14)
Mn6 Mn8 2_756 2.7728(17)
Mn6 Mn9 . 2.7026(16)
Mn6 Mn11 . 2.5161(16)
Mn6 Mn12 . 2.7993(17)
Mn6 C1 . 2.000(8)
Mn6 C1 3_766 2.245(7)
Mn6 C2 4_555 2.051(7)
Mn7 Mn8 . 2.703(2)
Mn7 Mn11 2_746 2.771(2)
Mn7 Mn12 2_646 2.714(2)
Mn7 C1 . 1.995(6)
Mn7 C1 4_555 1.995(6)
Mn8 Mn12 2_746 2.767(2)
Mn8 C1 2_746 2.009(6)
Mn8 C1 3_766 2.009(6)
Mn9 Mn10 . 2.7232(15)
Mn9 Mn10 2_655 2.5888(17)
Mn9 Mn11 . 2.5724(16)
Mn9 Mn12 . 2.5914(18)
Mn9 Si1 1_565 2.624(2)
Mn9 Si2 1_455 2.5469(18)
Mn9 C2 4_555 2.018(7)
Mn10 Si1 2_655 2.494(4)
Mn10 Si2 1_455 2.528(4)
Mn11 C2 1_565 2.193(6)
Mn11 C2 4_555 2.193(6)
